data_4088105
loop_
_publ_author_name
'Ramollo, G. Kabelo'
'L\'opez-G\'omez, Mar\'ia J.'
'Liles, David C.'
'Matsinha, Leah C.'
'Smith, Gregory S.'
'Bezuidenhout, Daniela I.'

_publ_section_title
;
 Rhodium(I) Ferrocenylcarbene Complexes: Synthesis, Structural
 Determination, Electrochemistry, and Application as Hydroformylation
 Catalyst Precursors
;
_journal_issue 24
_journal_name_full Organometallics
_journal_page_first 5745
_journal_paper_doi 10.1021/acs.organomet.5b00843
_journal_volume 34
_journal_year 2015
_chemical_formula_moiety 'C16 H17 Cl Fe N O2 Rh'
_chemical_formula_sum 'C16 H17 Cl Fe N O2 Rh'
_chemical_formula_weight 449.51
_chemical_name_systematic
;
 Dicarbonyl-chloro-(ferrocenyl-propylamino-carbene)-rhodium
;
_space_group_crystal_system monoclinic
_space_group_IT_number 14
_space_group_name_Hall '-P 2yn'
_space_group_name_H-M_alt 'P 1 21/n 1'
_atom_sites_solution_hydrogens mixed
_atom_sites_solution_primary direct
_atom_sites_solution_secondary difmap
_audit_creation_method SHELXL-2014/7
_cell_angle_alpha 90
_cell_angle_beta 93.669(2)
_cell_angle_gamma 90
_cell_formula_units_Z 4
_cell_length_a 9.2379(5)
_cell_length_b 11.6398(4)
_cell_length_c 15.4055(9)
_cell_measurement_reflns_used 54063
_cell_measurement_temperature 173(2)
_cell_measurement_theta_max 27.47
_cell_measurement_theta_min 3.97
_cell_volume 1653.12(14)
_computing_cell_refinement 'DENZO-SMN (Otwinowski & Minor, 1997)'
_computing_data_collection 'COLLECT program (Nonius, 2000)'
_computing_data_reduction 'DENZO-SMN (Otwinowski & Minor, 1997)'
_computing_molecular_graphics
;
 ORTEP-3 for Windows (Farrugia, 1997), POV-RAY (Cason, 2004),
 Mercury (Macrae <i>et al</i>., 2008)
;
_computing_publication_material 'SHELXL-2014 (Sheldrick, 2015)'
_computing_structure_refinement 'SHELXL-2014 (Sheldrick, 2015)'
_computing_structure_solution 'SHELXS-97 (Sheldrick, 1997)'
_diffrn_ambient_temperature 173(2)
_diffrn_measured_fraction_theta_full 0.995
_diffrn_measured_fraction_theta_max 0.996
_diffrn_measurement_device_type 'Nonius Kappa CCD diffractometer'
_diffrn_measurement_method '1.0\% \f scans and \w scans'
_diffrn_radiation_type MoK\a
_diffrn_radiation_wavelength 0.71073
_diffrn_reflns_av_R_equivalents 0.0516
_diffrn_reflns_av_unetI/netI 0.0214
_diffrn_reflns_Laue_measured_fraction_full 0.995
_diffrn_reflns_Laue_measured_fraction_max 0.996
_diffrn_reflns_limit_h_max 11
_diffrn_reflns_limit_h_min -11
_diffrn_reflns_limit_k_max 15
_diffrn_reflns_limit_k_min -15
_diffrn_reflns_limit_l_max 19
_diffrn_reflns_limit_l_min -19
_diffrn_reflns_number 54063
_diffrn_reflns_point_group_measured_fraction_full 0.995
_diffrn_reflns_point_group_measured_fraction_max 0.996
_diffrn_reflns_theta_full 25.242
_diffrn_reflns_theta_max 27.468
_diffrn_reflns_theta_min 3.966
_diffrn_source 'fine-focus sealed tube'
_exptl_absorpt_coefficient_mu 2.042
_exptl_absorpt_correction_T_max 1.000
_exptl_absorpt_correction_T_min 0.8934
_exptl_absorpt_correction_type multi-scan
_exptl_absorpt_process_details 'SADABS (Sheldrick, 2001)'
_exptl_crystal_colour red
_exptl_crystal_density_diffrn 1.806
_exptl_crystal_density_method 'not measured'
_exptl_crystal_description block
_exptl_crystal_F_000 896
_exptl_crystal_size_max 0.200
_exptl_crystal_size_mid 0.180
_exptl_crystal_size_min 0.130
_exptl_transmission_factor_max 0.946
_exptl_transmission_factor_min 0.820
_refine_diff_density_max 0.575
_refine_diff_density_min -0.552
_refine_diff_density_rms 0.078
_refine_ls_extinction_method none
_refine_ls_goodness_of_fit_ref 1.159
_refine_ls_hydrogen_treatment mixed
_refine_ls_matrix_type full
_refine_ls_number_parameters 204
_refine_ls_number_reflns 3758
_refine_ls_number_restraints 1
_refine_ls_restrained_S_all 1.159
_refine_ls_R_factor_all 0.0298
_refine_ls_R_factor_gt 0.0243
_refine_ls_shift/su_max 0.001
_refine_ls_shift/su_mean 0.000
_refine_ls_structure_factor_coef Fsqd
_refine_ls_weighting_details 'w=1/[\s^2^(Fo^2^)+(0.0242P)^2^+1.2846P] where P=(Fo^2^+2Fc^2^)/3'
_refine_ls_weighting_scheme calc
_refine_ls_wR_factor_gt 0.0590
_refine_ls_wR_factor_ref 0.0614
_reflns_number_gt 3366
_reflns_number_total 3758
_reflns_threshold_expression 'I > 2\s(I)'
_cod_data_source_file om5b00843_si_002.cif
_cod_data_source_block KB111_Complex_4
_cod_original_sg_symbol_H-M 'P 21/n'
_cod_database_code 4088105
_shelx_space_group_comment
;
The symmetry employed for this shelxl refinement is uniquely defined
by the following loop, which should always be used as a source of
symmetry information in preference to the above space-group names.
They are only intended as comments.
;
_shelx_estimated_absorpt_t_min 0.686
_shelx_estimated_absorpt_t_max 0.777

loop_
_space_group_symop_operation_xyz
'x, y, z'
'-x+1/2, y+1/2, -z+1/2'
'-x, -y, -z'
'x-1/2, -y-1/2, z-1/2'

loop_
_atom_site_label
_atom_site_type_symbol
_atom_site_fract_x
_atom_site_fract_y
_atom_site_fract_z
_atom_site_U_iso_or_equiv
_atom_site_adp_type
_atom_site_occupancy
_atom_site_site_symmetry_order
_atom_site_calc_flag
_atom_site_refinement_flags_posn
_atom_site_refinement_flags_adp
Rh1 Rh 0.84045(2) 0.15915(2) 0.16033(2) 0.02445(7) Uani 1 1 d . .
Fe1 Fe 0.71439(3) 0.27608(3) -0.09509(2) 0.02354(9) Uani 1 1 d . .
Cl1 Cl 0.79551(6) -0.04146(5) 0.15189(4) 0.03114(13) Uani 1 1 d . .
O1 O 0.9184(2) 0.40692(16) 0.16671(13) 0.0441(5) Uani 1 1 d . .
O2 O 0.6982(3) 0.16326(18) 0.33406(13) 0.0527(6) Uani 1 1 d . .
N1 N 1.0563(2) 0.14520(16) 0.02222(13) 0.0252(4) Uani 1 1 d D .
H1 H 1.083(3) 0.129(2) -0.0360(8) 0.039(8) Uiso 1 1 d D .
C1 C 0.8857(3) 0.3118(2) 0.16451(15) 0.0313(5) Uani 1 1 d . .
C2 C 0.7520(3) 0.1626(2) 0.27059(16) 0.0314(5) Uani 1 1 d . .
C3 C 0.9195(2) 0.14947(17) 0.03847(14) 0.0220(4) Uani 1 1 d . .
C4 C 0.8150(2) 0.13784(18) -0.03706(15) 0.0231(4) Uani 1 1 d . .
C5 C 0.6604(2) 0.1297(2) -0.03064(16) 0.0272(5) Uani 1 1 d . .
H5 H 0.6119 0.1264 0.0218 0.033 Uiso 1 1 calc R U
C6 C 0.5932(3) 0.1275(2) -0.11583(16) 0.0300(5) Uani 1 1 d . .
H6 H 0.4919 0.1220 -0.1303 0.036 Uiso 1 1 calc R U
C7 C 0.7034(3) 0.1349(2) -0.17627(16) 0.0279(5) Uani 1 1 d . .
H7 H 0.6879 0.1353 -0.2378 0.034 Uiso 1 1 calc R U
C8 C 0.8406(3) 0.14150(18) -0.12878(15) 0.0250(5) Uani 1 1 d . .
H8 H 0.9324 0.1473 -0.1529 0.030 Uiso 1 1 calc R U
C9 C 0.6915(3) 0.4163(2) -0.01695(18) 0.0392(6) Uani 1 1 d . .
H9 H 0.6792 0.4149 0.0438 0.047 Uiso 1 1 calc R U
C10 C 0.5787(3) 0.4140(2) -0.08422(18) 0.0389(6) Uani 1 1 d . .
H10 H 0.4777 0.4103 -0.0762 0.047 Uiso 1 1 calc R U
C11 C 0.6426(3) 0.4180(2) -0.16509(17) 0.0378(6) Uani 1 1 d . .
H11 H 0.5921 0.4179 -0.2208 0.045 Uiso 1 1 calc R U
C12 C 0.7958(3) 0.4223(2) -0.14834(19) 0.0402(6) Uani 1 1 d . .
H12 H 0.8660 0.4253 -0.1908 0.048 Uiso 1 1 calc R U
C13 C 0.8248(3) 0.4211(2) -0.05656(19) 0.0404(6) Uani 1 1 d . .
H13 H 0.9182 0.4233 -0.0269 0.048 Uiso 1 1 calc R U
C14 C 1.1784(3) 0.1566(2) 0.08726(16) 0.0281(5) Uani 1 1 d . .
H14A H 1.2326 0.0833 0.0910 0.034 Uiso 1 1 calc R U
H14B H 1.1403 0.1716 0.1448 0.034 Uiso 1 1 calc R U
C15 C 1.2805(3) 0.2519(3) 0.0663(2) 0.0444(7) Uani 1 1 d . .
H15A H 1.2282 0.3262 0.0658 0.053 Uiso 1 1 calc R U
H15B H 1.3156 0.2393 0.0077 0.053 Uiso 1 1 calc R U
C16 C 1.4099(3) 0.2567(3) 0.13316(19) 0.0459(7) Uani 1 1 d . .
H16A H 1.3756 0.2736 0.1907 0.069 Uiso 1 1 calc R U
H16B H 1.4768 0.3172 0.1169 0.069 Uiso 1 1 calc R U
H16C H 1.4601 0.1825 0.1348 0.069 Uiso 1 1 calc R U

loop_
_atom_site_aniso_label
_atom_site_aniso_U_11
_atom_site_aniso_U_22
_atom_site_aniso_U_33
_atom_site_aniso_U_23
_atom_site_aniso_U_13
_atom_site_aniso_U_12
Rh1 0.02466(11) 0.02507(11) 0.02362(10) -0.00178(7) 0.00158(7) -0.00093(7)
Fe1 0.02271(17) 0.02051(16) 0.02718(17) -0.00221(12) -0.00020(13) 0.00115(12)
Cl1 0.0315(3) 0.0256(3) 0.0373(3) 0.0005(2) 0.0104(2) -0.0012(2)
O1 0.0564(13) 0.0310(10) 0.0447(11) -0.0058(8) 0.0029(9) -0.0102(9)
O2 0.0747(15) 0.0461(12) 0.0400(12) -0.0070(9) 0.0260(11) -0.0063(10)
N1 0.0242(10) 0.0243(9) 0.0271(10) 0.0004(8) 0.0008(8) -0.0008(7)
C1 0.0318(13) 0.0381(14) 0.0242(12) -0.0038(10) 0.0024(9) 0.0008(11)
C2 0.0379(14) 0.0259(12) 0.0306(13) -0.0030(10) 0.0031(11) -0.0016(10)
C3 0.0243(11) 0.0155(10) 0.0262(11) 0.0012(8) 0.0020(9) -0.0006(8)
C4 0.0242(11) 0.0184(10) 0.0267(11) -0.0018(8) 0.0016(9) -0.0002(8)
C5 0.0250(12) 0.0247(11) 0.0322(12) 0.0002(9) 0.0033(9) -0.0034(9)
C6 0.0236(12) 0.0275(12) 0.0380(13) -0.0009(10) -0.0042(10) -0.0044(9)
C7 0.0311(12) 0.0242(11) 0.0280(12) -0.0053(9) -0.0022(10) 0.0009(9)
C8 0.0254(11) 0.0213(11) 0.0283(11) -0.0042(9) 0.0022(9) 0.0017(9)
C9 0.0555(17) 0.0266(12) 0.0350(14) -0.0085(11) -0.0020(12) 0.0086(12)
C10 0.0399(15) 0.0308(13) 0.0455(15) -0.0055(11) -0.0006(12) 0.0125(11)
C11 0.0473(16) 0.0270(12) 0.0379(14) 0.0014(10) -0.0065(12) 0.0092(11)
C12 0.0467(16) 0.0230(12) 0.0518(17) 0.0059(11) 0.0091(13) -0.0015(11)
C13 0.0437(15) 0.0209(12) 0.0546(17) -0.0039(11) -0.0118(13) -0.0026(11)
C14 0.0228(11) 0.0269(12) 0.0339(12) 0.0023(9) -0.0039(9) -0.0001(9)
C15 0.0423(16) 0.0438(15) 0.0457(16) 0.0077(13) -0.0085(13) -0.0177(13)
C16 0.0339(15) 0.0600(19) 0.0433(16) -0.0088(14) -0.0003(12) -0.0171(13)

loop_
_atom_type_symbol
_atom_type_description
_atom_type_scat_dispersion_real
_atom_type_scat_dispersion_imag
_atom_type_scat_source
C C 0.0033 0.0016 'International Tables Vol C Tables 4.2.6.8 and 6.1.1.4'
H H 0.0000 0.0000 'International Tables Vol C Tables 4.2.6.8 and 6.1.1.4'
N N 0.0061 0.0033 'International Tables Vol C Tables 4.2.6.8 and 6.1.1.4'
O O 0.0106 0.0060 'International Tables Vol C Tables 4.2.6.8 and 6.1.1.4'
Cl Cl 0.1484 0.1585 'International Tables Vol C Tables 4.2.6.8 and 6.1.1.4'
Fe Fe 0.3463 0.8444 'International Tables Vol C Tables 4.2.6.8 and 6.1.1.4'
Rh Rh -1.1178 0.9187 'International Tables Vol C Tables 4.2.6.8 and 6.1.1.4'

loop_
_geom_angle_atom_site_label_1
_geom_angle_atom_site_label_2
_geom_angle_atom_site_label_3
_geom_angle
C1 Rh1 C2 93.32(10)
C1 Rh1 C3 89.51(9)
C2 Rh1 C3 175.35(10)
C1 Rh1 Cl1 176.57(8)
C2 Rh1 Cl1 89.21(7)
C3 Rh1 Cl1 88.12(6)
C4 Fe1 C8 41.63(9)
C4 Fe1 C13 108.69(10)
C8 Fe1 C13 115.22(11)
C4 Fe1 C9 115.67(10)
C8 Fe1 C9 147.59(10)
C13 Fe1 C9 40.36(12)
C4 Fe1 C5 41.28(9)
C8 Fe1 C5 69.23(9)
C13 Fe1 C5 132.78(11)
C9 Fe1 C5 109.90(11)
C4 Fe1 C10 147.90(10)
C8 Fe1 C10 169.93(10)
C13 Fe1 C10 68.01(11)
C9 Fe1 C10 40.63(11)
C5 Fe1 C10 116.25(11)
C4 Fe1 C12 131.45(10)
C8 Fe1 C12 107.75(10)
C13 Fe1 C12 40.66(12)
C9 Fe1 C12 68.19(12)
C5 Fe1 C12 171.67(11)
C10 Fe1 C12 68.00(12)
C4 Fe1 C11 170.62(10)
C8 Fe1 C11 130.78(10)
C13 Fe1 C11 68.10(11)
C9 Fe1 C11 68.06(11)
C5 Fe1 C11 147.18(10)
C10 Fe1 C11 40.22(11)
C12 Fe1 C11 40.52(11)
C4 Fe1 C7 68.90(9)
C8 Fe1 C7 40.61(9)
C13 Fe1 C7 147.06(11)
C9 Fe1 C7 171.26(11)
C5 Fe1 C7 68.13(10)
C10 Fe1 C7 131.79(10)
C12 Fe1 C7 115.03(11)
C11 Fe1 C7 108.66(10)
C4 Fe1 C6 68.59(9)
C8 Fe1 C6 68.39(9)
C13 Fe1 C6 171.68(11)
C9 Fe1 C6 132.89(11)
C5 Fe1 C6 40.16(9)
C10 Fe1 C6 109.80(11)
C12 Fe1 C6 146.91(11)
C11 Fe1 C6 115.84(10)
C7 Fe1 C6 40.29(10)
C3 N1 C14 125.3(2)
C3 N1 H1 119.8(17)
C14 N1 H1 114.8(17)
O1 C1 Rh1 177.9(2)
O2 C2 Rh1 178.6(2)
N1 C3 C4 116.1(2)
N1 C3 Rh1 125.52(17)
C4 C3 Rh1 118.21(16)
C5 C4 C8 107.06(19)
C5 C4 C3 123.8(2)
C8 C4 C3 129.0(2)
C5 C4 Fe1 69.86(13)
C8 C4 Fe1 69.31(12)
C3 C4 Fe1 122.21(15)
C6 C5 C4 108.4(2)
C6 C5 Fe1 70.86(14)
C4 C5 Fe1 68.86(13)
C6 C5 H5 125.8
C4 C5 H5 125.8
Fe1 C5 H5 126.0
C5 C6 C7 108.4(2)
C5 C6 Fe1 68.99(13)
C7 C6 Fe1 69.48(13)
C5 C6 H6 125.8
C7 C6 H6 125.8
Fe1 C6 H6 127.3
C8 C7 C6 108.5(2)
C8 C7 Fe1 68.77(13)
C6 C7 Fe1 70.23(13)
C8 C7 H7 125.8
C6 C7 H7 125.8
Fe1 C7 H7 126.8
C7 C8 C4 107.7(2)
C7 C8 Fe1 70.62(13)
C4 C8 Fe1 69.06(12)
C7 C8 H8 126.1
C4 C8 H8 126.1
Fe1 C8 H8 125.7
C13 C9 C10 107.8(2)
C13 C9 Fe1 69.60(15)
C10 C9 Fe1 69.79(14)
C13 C9 H9 126.1
C10 C9 H9 126.1
Fe1 C9 H9 126.1
C11 C10 C9 108.3(3)
C11 C10 Fe1 70.24(15)
C9 C10 Fe1 69.58(14)
C11 C10 H10 125.9
C9 C10 H10 125.9
Fe1 C10 H10 125.9
C10 C11 C12 107.9(2)
C10 C11 Fe1 69.53(14)
C12 C11 Fe1 69.50(14)
C10 C11 H11 126.0
C12 C11 H11 126.0
Fe1 C11 H11 126.5
C13 C12 C11 107.6(3)
C13 C12 Fe1 69.24(15)
C11 C12 Fe1 69.99(15)
C13 C12 H12 126.2
C11 C12 H12 126.2
Fe1 C12 H12 126.1
C9 C13 C12 108.4(2)
C9 C13 Fe1 70.04(15)
C12 C13 Fe1 70.11(15)
C9 C13 H13 125.8
C12 C13 H13 125.8
Fe1 C13 H13 125.7
N1 C14 C15 112.7(2)
N1 C14 H14A 109.1
C15 C14 H14A 109.1
N1 C14 H14B 109.1
C15 C14 H14B 109.1
H14A C14 H14B 107.8
C14 C15 C16 110.9(2)
C14 C15 H15A 109.5
C16 C15 H15A 109.5
C14 C15 H15B 109.5
C16 C15 H15B 109.5
H15A C15 H15B 108.0
C15 C16 H16A 109.5
C15 C16 H16B 109.5
H16A C16 H16B 109.5
C15 C16 H16C 109.5
H16A C16 H16C 109.5
H16B C16 H16C 109.5

loop_
_geom_bond_atom_site_label_1
_geom_bond_atom_site_label_2
_geom_bond_distance
Rh1 C1 1.826(3)
Rh1 C2 1.932(3)
Rh1 C3 2.061(2)
Rh1 Cl1 2.3738(6)
Fe1 C4 2.036(2)
Fe1 C8 2.039(2)
Fe1 C13 2.041(2)
Fe1 C9 2.047(2)
Fe1 C5 2.049(2)
Fe1 C10 2.050(3)
Fe1 C12 2.053(3)
Fe1 C11 2.059(3)
Fe1 C7 2.064(2)
Fe1 C6 2.074(2)
O1 C1 1.148(3)
O2 C2 1.125(3)
N1 C3 1.305(3)
N1 C14 1.466(3)
N1 H1 0.966(5)
C3 C4 1.470(3)
C4 C5 1.440(3)
C4 C8 1.448(3)
C5 C6 1.416(3)
C5 H5 0.9500
C6 C7 1.425(4)
C6 H6 0.9500
C7 C8 1.424(3)
C7 H7 0.9500
C8 H8 0.9500
C9 C13 1.410(4)
C9 C10 1.422(4)
C9 H9 0.9500
C10 C11 1.413(4)
C10 H10 0.9500
C11 C12 1.424(4)
C11 H11 0.9500
C12 C13 1.422(4)
C12 H12 0.9500
C13 H13 0.9500
C14 C15 1.504(3)
C14 H14A 0.9900
C14 H14B 0.9900
C15 C16 1.528(4)
C15 H15A 0.9900
C15 H15B 0.9900
C16 H16A 0.9800
C16 H16B 0.9800
C16 H16C 0.9800

loop_
_geom_torsion_atom_site_label_1
_geom_torsion_atom_site_label_2
_geom_torsion_atom_site_label_3
_geom_torsion_atom_site_label_4
_geom_torsion
C14 N1 C3 C4 179.01(19)
C14 N1 C3 Rh1 -5.7(3)
N1 C3 C4 C5 174.0(2)
Rh1 C3 C4 C5 -1.7(3)
N1 C3 C4 C8 -11.5(3)
Rh1 C3 C4 C8 172.79(17)
N1 C3 C4 Fe1 -100.0(2)
Rh1 C3 C4 Fe1 84.34(19)
C8 C4 C5 C6 0.5(3)
C3 C4 C5 C6 176.0(2)
Fe1 C4 C5 C6 60.07(17)
C8 C4 C5 Fe1 -59.59(15)
C3 C4 C5 Fe1 116.0(2)
C4 C5 C6 C7 -0.4(3)
Fe1 C5 C6 C7 58.44(16)
C4 C5 C6 Fe1 -58.83(16)
C5 C6 C7 C8 0.1(3)
Fe1 C6 C7 C8 58.28(16)
C5 C6 C7 Fe1 -58.14(16)
C6 C7 C8 C4 0.2(3)
Fe1 C7 C8 C4 59.34(15)
C6 C7 C8 Fe1 -59.19(16)
C5 C4 C8 C7 -0.4(2)
C3 C4 C8 C7 -175.6(2)
Fe1 C4 C8 C7 -60.32(15)
C5 C4 C8 Fe1 59.94(15)
C3 C4 C8 Fe1 -115.3(2)
C13 C9 C10 C11 -0.3(3)
Fe1 C9 C10 C11 -59.80(18)
C13 C9 C10 Fe1 59.47(17)
C9 C10 C11 C12 0.3(3)
Fe1 C10 C11 C12 -59.08(18)
C9 C10 C11 Fe1 59.39(18)
C10 C11 C12 C13 -0.2(3)
Fe1 C11 C12 C13 -59.27(17)
C10 C11 C12 Fe1 59.10(18)
C10 C9 C13 C12 0.2(3)
Fe1 C9 C13 C12 59.82(17)
C10 C9 C13 Fe1 -59.60(18)
C11 C12 C13 C9 0.0(3)
Fe1 C12 C13 C9 -59.78(18)
C11 C12 C13 Fe1 59.75(18)
C3 N1 C14 C15 -123.8(3)
N1 C14 C15 C16 -177.1(2)
